data_7029411
loop_
_publ_author_name
'Less, Robert J.'
'Simmonds, Hayley R.'
'Wright, Dominic S.'

_publ_section_title
;
 Reactivity and catalytic activity of tert-butoxy-aluminium hydride
 reagents.
;
_journal_issue 15
_journal_name_full 'Dalton transactions (Cambridge, England : 2003)'
_journal_page_first 5785
_journal_page_last 5792
_journal_paper_doi 10.1039/c4dt00152d
_journal_volume 43
_journal_year 2014
_chemical_formula_moiety 'C9 H25 Al N3 1+, C2 H12 B2 N 1-'
_chemical_formula_sum 'C11 H37 Al B2 N4'
_chemical_formula_weight 274.05
_chemical_name_systematic
; 
 ? 
;
_space_group_IT_number 2
_symmetry_cell_setting triclinic
_symmetry_space_group_name_Hall '-P 1'
_symmetry_space_group_name_H-M 'P -1'
_atom_sites_solution_hydrogens geom
_atom_sites_solution_primary direct
_atom_sites_solution_secondary difmap
_audit_creation_method SHELXL-97
_cell_angle_alpha 114.250(2)
_cell_angle_beta 93.497(2)
_cell_angle_gamma 99.234(3)
_cell_formula_units_Z 2
_cell_length_a 6.0538(4)
_cell_length_b 12.6086(6)
_cell_length_c 13.3970(9)
_cell_measurement_reflns_used 8465
_cell_measurement_temperature 180(2)
_cell_measurement_theta_max 27.48
_cell_measurement_theta_min 1.00
_cell_volume 911.08(10)
_computing_cell_refinement 'HKL Scalepack (Otwinowski & Minor 1997)'
_computing_data_collection 'Collect (Nonius B.V. 1998)'
_computing_data_reduction
;
 HKL Denzo and Scalepack (Otwinowski & Minor 1997)
;
_computing_publication_material 'SHELXL-97 (Sheldrick 1997)'
_computing_structure_refinement 'SHELXL-97 (Sheldrick 1997)'
_computing_structure_solution 'SIR-92 (Altomare et al. 1994)'
_diffrn_ambient_temperature 180(2)
_diffrn_measured_fraction_theta_full 0.957
_diffrn_measured_fraction_theta_max 0.957
_diffrn_measurement_device_type 'Nonius Kappa CCD'
_diffrn_measurement_method 'Thin slice \w and \f scans'
_diffrn_radiation_source 'fine-focus sealed tube'
_diffrn_radiation_type MoK\a
_diffrn_radiation_wavelength 0.71073
_diffrn_reflns_av_R_equivalents 0.0867
_diffrn_reflns_av_sigmaI/netI 0.1377
_diffrn_reflns_limit_h_max 7
_diffrn_reflns_limit_h_min -7
_diffrn_reflns_limit_k_max 15
_diffrn_reflns_limit_k_min -16
_diffrn_reflns_limit_l_max 17
_diffrn_reflns_limit_l_min -15
_diffrn_reflns_number 8576
_diffrn_reflns_theta_full 27.62
_diffrn_reflns_theta_max 27.62
_diffrn_reflns_theta_min 3.75
_exptl_absorpt_coefficient_mu 0.103
_exptl_absorpt_correction_T_max 0.999
_exptl_absorpt_correction_T_min 0.811
_exptl_absorpt_correction_type multi-scan
_exptl_absorpt_process_details
;
multi-scan from symmetry-related measurements 
 Sortav (Blessing 1995)
;
_exptl_crystal_colour colourless
_exptl_crystal_density_diffrn 0.999
_exptl_crystal_density_method 'not measured'
_exptl_crystal_description block
_exptl_crystal_F_000 308
_exptl_crystal_size_max 0.46
_exptl_crystal_size_mid 0.07
_exptl_crystal_size_min 0.02
_refine_diff_density_max 0.246
_refine_diff_density_min -0.192
_refine_diff_density_rms 0.050
_refine_ls_extinction_method none
_refine_ls_goodness_of_fit_ref 1.014
_refine_ls_hydrogen_treatment mixed
_refine_ls_matrix_type full
_refine_ls_number_parameters 179
_refine_ls_number_reflns 4054
_refine_ls_number_restraints 0
_refine_ls_restrained_S_all 1.014
_refine_ls_R_factor_all 0.1569
_refine_ls_R_factor_gt 0.0746
_refine_ls_shift/su_max 0.000
_refine_ls_shift/su_mean 0.000
_refine_ls_structure_factor_coef Fsqd
_refine_ls_weighting_details 'calc w=1/[\s^2^(Fo^2^)+(0.0504P)^2^+0.4507P] where P=(Fo^2^+2Fc^2^)/3'
_refine_ls_weighting_scheme calc
_refine_ls_wR_factor_gt 0.1449
_refine_ls_wR_factor_ref 0.1699
_reflns_number_gt 2156
_reflns_number_total 4054
_reflns_threshold_expression >2sigma(I)
_cod_data_source_file c4dt00152d2.cif
_cod_data_source_block dw1336
_cod_original_sg_symbol_H-M P-1
_cod_database_code 7029411

loop_
_symmetry_equiv_pos_as_xyz
'x, y, z'
'-x, -y, -z'

loop_
_atom_site_label
_atom_site_type_symbol
_atom_site_fract_x
_atom_site_fract_y
_atom_site_fract_z
_atom_site_U_iso_or_equiv
_atom_site_adp_type
_atom_site_occupancy
_atom_site_symmetry_multiplicity
_atom_site_calc_flag
_atom_site_refinement_flags
Al1 Al 0.02422(15) 0.79587(7) 0.87054(7) 0.0332(3) Uani 1 1 d .
H1 H -0.229(5) 0.792(3) 0.862(2) 0.051(6) Uiso 1 1 d .
H2 H 0.196(5) 0.875(3) 0.965(2) 0.051(6) Uiso 1 1 d .
N2 N 0.1328(4) 0.9032(2) 0.78617(19) 0.0336(6) Uani 1 1 d .
N3 N 0.0957(4) 0.6652(2) 0.73487(19) 0.0328(6) Uani 1 1 d .
N4 N 0.0096(4) 0.6645(2) 0.93503(19) 0.0343(6) Uani 1 1 d .
C3 C 0.3425(6) 0.9910(3) 0.8511(3) 0.0514(9) Uani 1 1 d .
H3A H 0.3914 1.0414 0.8137 0.077 Uiso 1 1 calc R
H3B H 0.4618 0.9489 0.8569 0.077 Uiso 1 1 calc R
H3C H 0.3123 1.0406 0.9252 0.077 Uiso 1 1 calc R
C4 C -0.0416(6) 0.9689(3) 0.7741(3) 0.0492(9) Uani 1 1 d .
H4A H 0.0190 1.0235 0.7427 0.074 Uiso 1 1 calc R
H4B H -0.0840 1.0142 0.8467 0.074 Uiso 1 1 calc R
H4C H -0.1751 0.9124 0.7247 0.074 Uiso 1 1 calc R
C5 C 0.1828(5) 0.8247(3) 0.6758(2) 0.0414(8) Uani 1 1 d .
H5A H 0.3021 0.8693 0.6523 0.050 Uiso 1 1 calc R
H5B H 0.0454 0.7967 0.6206 0.050 Uiso 1 1 calc R
C6 C 0.2614(5) 0.7191(3) 0.6830(3) 0.0441(8) Uani 1 1 d .
H6A H 0.2727 0.6597 0.6081 0.053 Uiso 1 1 calc R
H6B H 0.4125 0.7455 0.7280 0.053 Uiso 1 1 calc R
C7 C -0.1130(6) 0.5978(3) 0.6536(3) 0.0521(9) Uani 1 1 d .
H7A H -0.0772 0.5301 0.5920 0.078 Uiso 1 1 calc R
H7B H -0.1705 0.6502 0.6255 0.078 Uiso 1 1 calc R
H7C H -0.2281 0.5691 0.6900 0.078 Uiso 1 1 calc R
C8 C 0.1935(6) 0.5836(3) 0.7708(3) 0.0470(8) Uani 1 1 d .
H8A H 0.3479 0.6225 0.8113 0.056 Uiso 1 1 calc R
H8B H 0.2032 0.5105 0.7055 0.056 Uiso 1 1 calc R
C9 C 0.0433(6) 0.5526(3) 0.8454(3) 0.0460(8) Uani 1 1 d .
H9A H -0.1043 0.5037 0.8023 0.055 Uiso 1 1 calc R
H9B H 0.1150 0.5063 0.8775 0.055 Uiso 1 1 calc R
C10 C -0.2109(5) 0.6444(3) 0.9749(3) 0.0492(9) Uani 1 1 d .
H10A H -0.2090 0.5880 1.0078 0.074 Uiso 1 1 calc R
H10B H -0.3332 0.6121 0.9126 0.074 Uiso 1 1 calc R
H10C H -0.2353 0.7200 1.0306 0.074 Uiso 1 1 calc R
C11 C 0.1907(6) 0.7041(3) 1.0296(3) 0.0537(9) Uani 1 1 d .
H11A H 0.1912 0.6406 1.0538 0.081 Uiso 1 1 calc R
H11B H 0.1634 0.7750 1.0907 0.081 Uiso 1 1 calc R
H11C H 0.3372 0.7229 1.0069 0.081 Uiso 1 1 calc R
N1 N -0.4024(4) 0.7676(2) 0.37832(19) 0.0339(6) Uani 1 1 d .
B1 B -0.3572(7) 0.7045(4) 0.2530(3) 0.0490(10) Uani 1 1 d .
H98A H -0.3942 0.7511 0.2135 0.074 Uiso 1 1 calc R
H98B H -0.4520 0.6245 0.2171 0.074 Uiso 1 1 calc R
H98C H -0.1976 0.6991 0.2516 0.074 Uiso 1 1 calc R
B2 B -0.3530(6) 0.6975(3) 0.4488(3) 0.0448(9) Uani 1 1 d .
H99A H -0.3764 0.7427 0.5254 0.067 Uiso 1 1 calc R
H99B H -0.1963 0.6867 0.4473 0.067 Uiso 1 1 calc R
H99C H -0.4558 0.6196 0.4175 0.067 Uiso 1 1 calc R
C1 C -0.2559(6) 0.8866(3) 0.4308(3) 0.0525(9) Uani 1 1 d .
H1A H -0.2821 0.9268 0.5077 0.079 Uiso 1 1 calc R
H1B H -0.2907 0.9330 0.3906 0.079 Uiso 1 1 calc R
H1C H -0.0973 0.8794 0.4291 0.079 Uiso 1 1 calc R
C2 C -0.6388(5) 0.7824(3) 0.3796(3) 0.0541(9) Uani 1 1 d .
H2A H -0.6650 0.8253 0.4561 0.081 Uiso 1 1 calc R
H2B H -0.7401 0.7041 0.3460 0.081 Uiso 1 1 calc R
H2C H -0.6687 0.8275 0.3374 0.081 Uiso 1 1 calc R

loop_
_atom_site_aniso_label
_atom_site_aniso_U_11
_atom_site_aniso_U_22
_atom_site_aniso_U_33
_atom_site_aniso_U_23
_atom_site_aniso_U_13
_atom_site_aniso_U_12
Al1 0.0375(5) 0.0318(5) 0.0306(5) 0.0124(4) 0.0086(4) 0.0090(4)
N2 0.0355(13) 0.0346(13) 0.0314(14) 0.0147(11) 0.0057(11) 0.0066(11)
N3 0.0326(13) 0.0348(13) 0.0303(14) 0.0128(11) 0.0047(11) 0.0086(11)
N4 0.0344(14) 0.0374(14) 0.0322(14) 0.0144(12) 0.0050(11) 0.0113(11)
C3 0.051(2) 0.0454(19) 0.050(2) 0.0195(17) 0.0024(16) -0.0081(16)
C4 0.058(2) 0.049(2) 0.052(2) 0.0292(18) 0.0125(17) 0.0200(17)
C5 0.0489(19) 0.0449(18) 0.0330(18) 0.0184(15) 0.0131(15) 0.0086(15)
C6 0.0436(18) 0.0493(19) 0.0399(19) 0.0162(16) 0.0184(15) 0.0141(16)
C7 0.051(2) 0.051(2) 0.037(2) 0.0049(16) 0.0030(16) 0.0024(16)
C8 0.059(2) 0.0430(19) 0.043(2) 0.0158(16) 0.0161(17) 0.0276(16)
C9 0.061(2) 0.0354(17) 0.045(2) 0.0179(16) 0.0113(17) 0.0178(16)
C10 0.047(2) 0.057(2) 0.059(2) 0.0364(19) 0.0179(17) 0.0160(17)
C11 0.057(2) 0.059(2) 0.049(2) 0.0245(19) -0.0025(17) 0.0200(18)
N1 0.0311(13) 0.0344(13) 0.0317(14) 0.0094(11) 0.0031(11) 0.0080(11)
B1 0.048(2) 0.057(2) 0.040(2) 0.0141(19) 0.0093(18) 0.0212(19)
B2 0.045(2) 0.043(2) 0.047(2) 0.0192(19) 0.0090(18) 0.0075(18)
C1 0.063(2) 0.0365(18) 0.051(2) 0.0151(17) 0.0098(18) 0.0011(17)
C2 0.043(2) 0.066(2) 0.052(2) 0.0191(19) 0.0081(16) 0.0238(18)

loop_
_atom_type_symbol
_atom_type_description
_atom_type_scat_dispersion_real
_atom_type_scat_dispersion_imag
_atom_type_scat_source
C C 0.0033 0.0016 'International Tables Vol C Tables 4.2.6.8 and 6.1.1.4'
H H 0.0000 0.0000 'International Tables Vol C Tables 4.2.6.8 and 6.1.1.4'
B B 0.0013 0.0007 'International Tables Vol C Tables 4.2.6.8 and 6.1.1.4'
N N 0.0061 0.0033 'International Tables Vol C Tables 4.2.6.8 and 6.1.1.4'
Al Al 0.0645 0.0514 'International Tables Vol C Tables 4.2.6.8 and 6.1.1.4'

loop_
_geom_angle_atom_site_label_1
_geom_angle_atom_site_label_2
_geom_angle_atom_site_label_3
_geom_angle
N3 Al1 N2 82.88(9)
N3 Al1 N4 83.02(10)
N2 Al1 N4 161.19(10)
N3 Al1 H1 109.9(11)
N2 Al1 H1 101.7(11)
N4 Al1 H1 94.7(11)
N3 Al1 H2 122.8(12)
N2 Al1 H2 89.1(11)
N4 Al1 H2 88.1(11)
H1 Al1 H2 127.1(16)
C4 N2 C5 110.3(2)
C4 N2 C3 108.4(3)
C5 N2 C3 109.1(2)
C4 N2 Al1 111.41(18)
C5 N2 Al1 108.51(17)
C3 N2 Al1 109.03(18)
C6 N3 C8 110.5(2)
C6 N3 C7 109.5(2)
C8 N3 C7 109.5(2)
C6 N3 Al1 108.72(17)
C8 N3 Al1 107.76(18)
C7 N3 Al1 110.89(18)
C11 N4 C9 109.2(3)
C11 N4 C10 107.7(2)
C9 N4 C10 110.4(2)
C11 N4 Al1 110.27(19)
C9 N4 Al1 107.91(18)
C10 N4 Al1 111.36(18)
N2 C3 H3A 109.5
N2 C3 H3B 109.5
H3A C3 H3B 109.5
N2 C3 H3C 109.5
H3A C3 H3C 109.5
H3B C3 H3C 109.5
N2 C4 H4A 109.5
N2 C4 H4B 109.5
H4A C4 H4B 109.5
N2 C4 H4C 109.5
H4A C4 H4C 109.5
H4B C4 H4C 109.5
N2 C5 C6 108.9(2)
N2 C5 H5A 109.9
C6 C5 H5A 109.9
N2 C5 H5B 109.9
C6 C5 H5B 109.9
H5A C5 H5B 108.3
N3 C6 C5 108.7(2)
N3 C6 H6A 109.9
C5 C6 H6A 109.9
N3 C6 H6B 109.9
C5 C6 H6B 109.9
H6A C6 H6B 108.3
N3 C7 H7A 109.5
N3 C7 H7B 109.5
H7A C7 H7B 109.5
N3 C7 H7C 109.5
H7A C7 H7C 109.5
H7B C7 H7C 109.5
N3 C8 C9 108.7(2)
N3 C8 H8A 109.9
C9 C8 H8A 109.9
N3 C8 H8B 109.9
C9 C8 H8B 109.9
H8A C8 H8B 108.3
N4 C9 C8 108.6(2)
N4 C9 H9A 110.0
C8 C9 H9A 110.0
N4 C9 H9B 110.0
C8 C9 H9B 110.0
H9A C9 H9B 108.3
N4 C10 H10A 109.5
N4 C10 H10B 109.5
H10A C10 H10B 109.5
N4 C10 H10C 109.5
H10A C10 H10C 109.5
H10B C10 H10C 109.5
N4 C11 H11A 109.5
N4 C11 H11B 109.5
H11A C11 H11B 109.5
N4 C11 H11C 109.5
H11A C11 H11C 109.5
H11B C11 H11C 109.5
C1 N1 C2 107.9(3)
C1 N1 B2 108.4(2)
C2 N1 B2 109.4(2)
C1 N1 B1 108.4(2)
C2 N1 B1 109.1(2)
B2 N1 B1 113.5(2)
N1 B1 H98A 109.5
N1 B1 H98B 109.5
H98A B1 H98B 109.5
N1 B1 H98C 109.5
H98A B1 H98C 109.5
H98B B1 H98C 109.5
N1 B2 H99A 109.5
N1 B2 H99B 109.5
H99A B2 H99B 109.5
N1 B2 H99C 109.5
H99A B2 H99C 109.5
H99B B2 H99C 109.5
N1 C1 H1A 109.5
N1 C1 H1B 109.5
H1A C1 H1B 109.5
N1 C1 H1C 109.5
H1A C1 H1C 109.5
H1B C1 H1C 109.5
N1 C2 H2A 109.5
N1 C2 H2B 109.5
H2A C2 H2B 109.5
N1 C2 H2C 109.5
H2A C2 H2C 109.5
H2B C2 H2C 109.5

loop_
_geom_bond_atom_site_label_1
_geom_bond_atom_site_label_2
_geom_bond_distance
Al1 N3 2.018(2)
Al1 N2 2.145(2)
Al1 N4 2.153(2)
Al1 H1 1.52(3)
Al1 H2 1.46(3)
N2 C4 1.482(4)
N2 C5 1.485(4)
N2 C3 1.489(4)
N3 C6 1.485(4)
N3 C8 1.486(4)
N3 C7 1.494(4)
N4 C11 1.481(4)
N4 C9 1.485(4)
N4 C10 1.490(4)
C3 H3A 0.9800
C3 H3B 0.9800
C3 H3C 0.9800
C4 H4A 0.9800
C4 H4B 0.9800
C4 H4C 0.9800
C5 C6 1.521(4)
C5 H5A 0.9900
C5 H5B 0.9900
C6 H6A 0.9900
C6 H6B 0.9900
C7 H7A 0.9800
C7 H7B 0.9800
C7 H7C 0.9800
C8 C9 1.515(4)
C8 H8A 0.9900
C8 H8B 0.9900
C9 H9A 0.9900
C9 H9B 0.9900
C10 H10A 0.9800
C10 H10B 0.9800
C10 H10C 0.9800
C11 H11A 0.9800
C11 H11B 0.9800
C11 H11C 0.9800
N1 C1 1.470(4)
N1 C2 1.473(4)
N1 B2 1.581(4)
N1 B1 1.598(4)
B1 H98A 0.9800
B1 H98B 0.9800
B1 H98C 0.9800
B2 H99A 0.9800
B2 H99B 0.9800
B2 H99C 0.9800
C1 H1A 0.9800
C1 H1B 0.9800
C1 H1C 0.9800
C2 H2A 0.9800
C2 H2B 0.9800
C2 H2C 0.9800
